data_7233274
loop_
_publ_author_name
'Long, Bing-Fan'
'Wang, Meng-Fan'
'Huang, Qin'
'Yin, Xian-Hong'
'Young, David James'
'Hu, Fei-Long'
'Mi, Yan'

_publ_section_title
;
 A pillar-layer strategy to construct 2D polycatenated coordination
 polymers for luminescence detection of Cr2O72&#x2212; and CrO42&#x2212;
 in aqueous solution
;
_journal_issue 33
_journal_name_full CrystEngComm
_journal_page_first 4943
_journal_paper_doi 10.1039/C9CE00825J
_journal_volume 21
_journal_year 2019
_chemical_formula_sum 'C31 H23.5 N1.5 O6 Zn'
_chemical_formula_weight 578.38
_space_group_crystal_system triclinic
_space_group_IT_number 2
_space_group_name_Hall '-P 1'
_space_group_name_H-M_alt 'P -1'
_symmetry_space_group_name_Hall '-P 1'
_symmetry_space_group_name_H-M 'P -1'
_atom_sites_solution_hydrogens geom
_audit_creation_method SHELXL-2014/7
_audit_update_record
;
2018-12-02 deposited with the CCDC.    2019-07-11 downloaded from the CCDC.
;
_cell_angle_alpha 93.075(4)
_cell_angle_beta 108.765(3)
_cell_angle_gamma 99.295(4)
_cell_formula_units_Z 2
_cell_length_a 9.0045(10)
_cell_length_b 12.3297(15)
_cell_length_c 12.9229(14)
_cell_measurement_reflns_used 1911
_cell_measurement_temperature 293(2)
_cell_measurement_theta_max 21.26
_cell_measurement_theta_min 2.43
_cell_volume 1332.0(3)
_computing_structure_refinement 'SHELXL-2014/7 (Sheldrick, 2014)'
_diffrn_ambient_temperature 293(2)
_diffrn_measured_fraction_theta_full 0.994
_diffrn_measured_fraction_theta_max 0.994
_diffrn_measurement_device_type 'CCD area detector'
_diffrn_measurement_method 'phi and omega scan'
_diffrn_radiation_type MoK\a
_diffrn_radiation_wavelength 0.71073
_diffrn_reflns_av_R_equivalents 0.0498
_diffrn_reflns_av_unetI/netI 0.0661
_diffrn_reflns_Laue_measured_fraction_full 0.994
_diffrn_reflns_Laue_measured_fraction_max 0.994
_diffrn_reflns_limit_h_max 9
_diffrn_reflns_limit_h_min -10
_diffrn_reflns_limit_k_max 14
_diffrn_reflns_limit_k_min -14
_diffrn_reflns_limit_l_max 14
_diffrn_reflns_limit_l_min -15
_diffrn_reflns_number 15712
_diffrn_reflns_point_group_measured_fraction_full 0.994
_diffrn_reflns_point_group_measured_fraction_max 0.994
_diffrn_reflns_theta_full 24.998
_diffrn_reflns_theta_max 24.998
_diffrn_reflns_theta_min 1.675
_exptl_absorpt_coefficient_mu 0.969
_exptl_crystal_colour colourless
_exptl_crystal_density_diffrn 1.442
_exptl_crystal_description block
_exptl_crystal_F_000 596
_exptl_crystal_size_max 0.300
_exptl_crystal_size_mid 0.210
_exptl_crystal_size_min 0.200
_refine_diff_density_max 0.432
_refine_diff_density_min -0.423
_refine_diff_density_rms 0.080
_refine_ls_extinction_method none
_refine_ls_goodness_of_fit_ref 1.077
_refine_ls_hydrogen_treatment constr
_refine_ls_matrix_type full
_refine_ls_number_parameters 371
_refine_ls_number_reflns 4676
_refine_ls_number_restraints 18
_refine_ls_restrained_S_all 1.075
_refine_ls_R_factor_all 0.0521
_refine_ls_R_factor_gt 0.0409
_refine_ls_shift/su_max 0.001
_refine_ls_shift/su_mean 0.000
_refine_ls_structure_factor_coef Fsqd
_refine_ls_weighting_details 'w=1/[\s^2^(Fo^2^)+(0.0573P)^2^+0.1387P] where P=(Fo^2^+2Fc^2^)/3'
_refine_ls_weighting_scheme calc
_refine_ls_wR_factor_gt 0.1094
_refine_ls_wR_factor_ref 0.1166
_reflns_Friedel_coverage 0.000
_reflns_number_gt 3900
_reflns_number_total 4676
_reflns_threshold_expression 'I > 2\s(I)'
_cod_data_source_file c9ce00825j2.cif
_cod_data_source_block 4
_cod_depositor_comments 'Adding full bibliography for 7233269--7233274.cif.'
_cod_original_formula_sum 'C31 H23.50 N1.50 O6 Zn'
_cod_database_code 7233274
_shelx_shelxl_version_number 2014/7
_shelx_space_group_comment
;
The symmetry employed for this shelxl refinement is uniquely defined
by the following loop, which should always be used as a source of
symmetry information in preference to the above space-group names.
They are only intended as comments.
;
_shelx_estimated_absorpt_t_min 0.760
_shelx_estimated_absorpt_t_max 0.830

loop_
_space_group_symop_operation_xyz
'x, y, z'
'-x, -y, -z'

loop_
_atom_site_label
_atom_site_type_symbol
_atom_site_fract_x
_atom_site_fract_y
_atom_site_fract_z
_atom_site_U_iso_or_equiv
_atom_site_adp_type
_atom_site_occupancy
_atom_site_site_symmetry_order
_atom_site_calc_flag
_atom_site_refinement_flags_posn
_atom_site_refinement_flags_adp
_atom_site_refinement_flags_occupancy
C1 C -0.2832(3) 0.1344(2) -0.3434(2) 0.0328(6) Uani 1 1 d . . .
C2 C -0.1661(3) 0.2073(2) -0.2450(2) 0.0345(7) Uani 1 1 d . . .
C3 C -0.1831(4) 0.2002(2) -0.1423(2) 0.0387(7) Uani 1 1 d . . .
H3 H -0.2691 0.1514 -0.1359 0.046 Uiso 1 1 calc R U .
C4 C -0.0756(4) 0.2637(3) -0.0503(3) 0.0436(8) Uani 1 1 d . . .
H4 H -0.0899 0.2586 0.0175 0.052 Uiso 1 1 calc R U .
C5 C 0.0544(4) 0.3355(3) -0.0583(3) 0.0439(8) Uani 1 1 d . . .
C6 C 0.0717(4) 0.3463(3) -0.1600(3) 0.0524(9) Uani 1 1 d . . .
H6 H 0.1565 0.3963 -0.1665 0.063 Uiso 1 1 calc R U .
C7 C -0.0378(4) 0.2822(3) -0.2516(3) 0.0478(8) Uani 1 1 d . . .
H7 H -0.0254 0.2894 -0.3198 0.057 Uiso 1 1 calc R U .
C8 C 0.3025(4) 0.4585(3) 0.0416(3) 0.0554(9) Uani 1 1 d . . .
H8A H 0.2811 0.5242 0.0056 0.066 Uiso 1 1 calc R U .
H8B H 0.3587 0.4184 0.0045 0.066 Uiso 1 1 calc R U .
C9 C 0.3545(5) 0.5620(3) 0.2250(3) 0.0662(11) Uani 1 1 d . . .
H9 H 0.2676 0.5951 0.1926 0.079 Uiso 1 1 calc R U .
C10 C 0.4369(5) 0.5864(3) 0.3364(3) 0.0741(13) Uani 1 1 d . . .
H10 H 0.4042 0.6347 0.3787 0.089 Uiso 1 1 calc R U .
C11 C 0.5678(4) 0.5390(3) 0.3851(3) 0.0571(10) Uani 1 1 d . . .
H11 H 0.6254 0.5573 0.4596 0.069 Uiso 1 1 calc R U .
C12 C 0.6132(4) 0.4642(2) 0.3226(3) 0.0426(7) Uani 1 1 d . . .
C13 C 0.5284(4) 0.4397(3) 0.2107(3) 0.0436(8) Uani 1 1 d . . .
H13 H 0.5585 0.3897 0.1686 0.052 Uiso 1 1 calc R U .
C14 C 0.7440(4) 0.4051(3) 0.3792(3) 0.0483(8) Uani 1 1 d . . .
H14A H 0.7963 0.4380 0.4548 0.058 Uiso 1 1 calc R U .
H14B H 0.6999 0.3280 0.3797 0.058 Uiso 1 1 calc R U .
C15 C 0.9778(4) 0.3535(2) 0.3573(3) 0.0408(7) Uani 1 1 d . . .
C16 C 1.0004(4) 0.2951(3) 0.4472(3) 0.0431(8) Uani 1 1 d . . .
H16 H 0.9349 0.2964 0.4900 0.052 Uiso 1 1 calc R U .
C17 C 1.1214(4) 0.2345(2) 0.4733(3) 0.0400(7) Uani 1 1 d . . .
H17 H 1.1363 0.1947 0.5338 0.048 Uiso 1 1 calc R U .
C18 C 1.2207(4) 0.2316(2) 0.4113(2) 0.0359(7) Uani 1 1 d . . .
C19 C 1.2005(4) 0.2951(2) 0.3239(3) 0.0399(7) Uani 1 1 d . . .
H19 H 1.2689 0.2966 0.2831 0.048 Uiso 1 1 calc R U .
C20 C 1.0802(4) 0.3560(3) 0.2970(3) 0.0463(8) Uani 1 1 d . . .
H20 H 1.0680 0.3985 0.2385 0.056 Uiso 1 1 calc R U .
C21 C 1.3404(4) 0.1571(2) 0.4360(2) 0.0360(7) Uani 1 1 d . . .
C22 C -0.8442(4) -0.0261(3) -0.3455(3) 0.0415(7) Uani 1 1 d . . .
H22 H -0.8929 -0.0127 -0.4177 0.050 Uiso 1 1 calc R U .
C23 C -0.9221(4) -0.0135(3) -0.2713(2) 0.0418(7) Uani 1 1 d . . .
H23 H -1.0215 0.0072 -0.2936 0.050 Uiso 1 1 calc R U .
C24 C -0.8521(4) -0.0317(2) -0.1637(2) 0.0372(7) Uani 1 1 d . . .
C25 C -0.7072(4) -0.0663(3) -0.1371(3) 0.0480(8) Uani 1 1 d . . .
H25 H -0.6569 -0.0813 -0.0659 0.058 Uiso 1 1 calc R U .
C26 C -0.6376(4) -0.0785(3) -0.2166(3) 0.0456(8) Uani 1 1 d . . .
H26 H -0.5412 -0.1033 -0.1976 0.055 Uiso 1 1 calc R U .
C27 C -0.8383(4) 0.0391(3) 0.0239(3) 0.0462(8) Uani 1 1 d . . .
H27 H -0.7299 0.0661 0.0398 0.055 Uiso 1 1 calc R U .
C28 C -0.9293(4) -0.0148(3) -0.0798(3) 0.0405(7) Uani 1 1 d . . .
C29 C -1.0915(4) -0.0528(3) -0.1040(3) 0.0446(8) Uani 1 1 d . . .
H29 H -1.1535 -0.0874 -0.1737 0.054 Uiso 1 1 calc R U .
C30 C 0.6303(10) 0.7720(7) 0.2291(7) 0.076(2) Uani 0.5 1 d . U P
H30A H 0.7432 0.7995 0.2511 0.113 Uiso 0.5 1 calc R U P
H30B H 0.6117 0.6998 0.2523 0.113 Uiso 0.5 1 calc R U P
H30C H 0.5821 0.8212 0.2626 0.113 Uiso 0.5 1 calc R U P
N2 N 0.5083(13) 0.7630(8) 0.0161(8) 0.108(3) Uani 0.5 1 d . U P
C52 C 0.3993(4) 0.4892(3) 0.1613(3) 0.0474(8) Uani 1 1 d . . .
N1 N -0.7024(3) -0.05637(19) -0.31921(19) 0.0324(5) Uani 1 1 d . . .
O1 O -0.2659(3) 0.14437(17) -0.43559(17) 0.0437(5) Uani 1 1 d . . .
O2 O -0.3913(3) 0.06687(17) -0.32675(17) 0.0436(5) Uani 1 1 d . . .
O3 O 0.1574(3) 0.3904(2) 0.03940(18) 0.0607(7) Uani 1 1 d . . .
O4 O 0.8575(3) 0.4128(2) 0.32228(19) 0.0534(6) Uani 1 1 d . . .
O5 O 1.3296(3) 0.08826(18) 0.50258(18) 0.0491(6) Uani 1 1 d . . .
O6 O 1.4421(3) 0.16494(18) 0.38785(19) 0.0474(6) Uani 1 1 d . . .
Zn1 Zn -0.58103(4) -0.04860(3) -0.42771(2) 0.02951(14) Uani 1 1 d . . .
C31 C 0.5602(11) 0.7649(7) 0.1094(9) 0.071(2) Uani 0.5 1 d . U P

loop_
_atom_site_aniso_label
_atom_site_aniso_U_11
_atom_site_aniso_U_22
_atom_site_aniso_U_33
_atom_site_aniso_U_23
_atom_site_aniso_U_13
_atom_site_aniso_U_12
C1 0.0306(16) 0.0378(14) 0.0281(16) -0.0014(12) 0.0064(13) 0.0099(12)
C2 0.0295(16) 0.0397(15) 0.0316(16) 0.0009(12) 0.0061(13) 0.0084(12)
C3 0.0351(17) 0.0443(16) 0.0352(17) 0.0045(13) 0.0113(14) 0.0043(13)
C4 0.045(2) 0.0513(18) 0.0310(17) 0.0029(14) 0.0121(15) 0.0021(15)
C5 0.0399(19) 0.0506(18) 0.0313(17) 0.0004(14) 0.0029(15) 0.0011(15)
C6 0.043(2) 0.064(2) 0.0384(19) 0.0006(16) 0.0090(16) -0.0113(16)
C7 0.045(2) 0.066(2) 0.0291(17) 0.0055(15) 0.0128(15) -0.0017(16)
C8 0.042(2) 0.062(2) 0.048(2) 0.0000(17) 0.0048(17) -0.0068(17)
C9 0.062(3) 0.060(2) 0.059(3) -0.0048(19) -0.008(2) 0.026(2)
C10 0.076(3) 0.066(2) 0.066(3) -0.021(2) -0.003(2) 0.037(2)
C11 0.051(2) 0.060(2) 0.046(2) -0.0109(16) -0.0054(17) 0.0183(18)
C12 0.0316(17) 0.0457(17) 0.0456(19) 0.0021(14) 0.0059(15) 0.0089(13)
C13 0.0399(19) 0.0442(16) 0.045(2) -0.0035(14) 0.0146(16) 0.0048(14)
C14 0.040(2) 0.061(2) 0.050(2) 0.0113(16) 0.0173(17) 0.0188(16)
C15 0.0371(18) 0.0474(17) 0.0413(18) 0.0110(14) 0.0143(15) 0.0131(14)
C16 0.0400(19) 0.0573(19) 0.0380(18) 0.0095(15) 0.0170(15) 0.0161(15)
C17 0.0418(19) 0.0480(17) 0.0340(17) 0.0093(13) 0.0149(15) 0.0129(14)
C18 0.0323(17) 0.0372(15) 0.0363(17) -0.0002(12) 0.0104(14) 0.0051(12)
C19 0.0378(18) 0.0475(17) 0.0403(18) 0.0080(14) 0.0206(15) 0.0079(14)
C20 0.047(2) 0.0548(19) 0.046(2) 0.0219(15) 0.0213(17) 0.0168(16)
C21 0.0310(17) 0.0395(15) 0.0326(17) -0.0042(13) 0.0066(14) 0.0045(13)
C22 0.0327(18) 0.067(2) 0.0284(16) 0.0081(14) 0.0126(14) 0.0135(15)
C23 0.0313(17) 0.065(2) 0.0366(18) 0.0076(15) 0.0161(15) 0.0203(15)
C24 0.0372(18) 0.0491(17) 0.0316(17) 0.0029(13) 0.0209(14) 0.0066(14)
C25 0.042(2) 0.085(2) 0.0264(17) 0.0146(16) 0.0166(15) 0.0259(18)
C26 0.0373(19) 0.075(2) 0.0339(18) 0.0115(16) 0.0173(15) 0.0249(17)
C27 0.0322(18) 0.071(2) 0.0395(19) -0.0008(16) 0.0205(16) 0.0063(16)
C28 0.0370(18) 0.0561(18) 0.0355(17) 0.0047(14) 0.0212(15) 0.0106(14)
C29 0.0384(19) 0.065(2) 0.0324(17) -0.0034(15) 0.0169(15) 0.0082(15)
C30 0.072(6) 0.060(5) 0.083(6) -0.003(4) 0.023(5) -0.009(4)
N2 0.142(9) 0.107(7) 0.082(6) 0.018(5) 0.025(6) 0.066(6)
C52 0.0384(19) 0.0446(17) 0.044(2) -0.0029(14) -0.0018(16) 0.0004(14)
N1 0.0284(13) 0.0451(13) 0.0260(13) 0.0015(10) 0.0129(11) 0.0065(10)
O1 0.0419(13) 0.0562(13) 0.0268(11) -0.0043(9) 0.0105(10) -0.0035(10)
O2 0.0383(13) 0.0508(12) 0.0367(12) -0.0084(10) 0.0142(10) -0.0047(10)
O3 0.0503(15) 0.0771(16) 0.0345(13) -0.0087(12) 0.0038(12) -0.0182(13)
O4 0.0456(14) 0.0730(15) 0.0576(15) 0.0302(12) 0.0259(12) 0.0311(12)
O5 0.0604(16) 0.0542(13) 0.0426(13) 0.0132(11) 0.0214(12) 0.0272(12)
O6 0.0384(13) 0.0526(13) 0.0585(15) 0.0095(11) 0.0214(12) 0.0173(10)
Zn1 0.0274(2) 0.0402(2) 0.0236(2) 0.00020(13) 0.01354(15) 0.00454(14)
C31 0.065(6) 0.065(5) 0.087(7) -0.001(5) 0.026(5) 0.024(4)

loop_
_atom_type_symbol
_atom_type_description
_atom_type_scat_dispersion_real
_atom_type_scat_dispersion_imag
_atom_type_scat_source
C C 0.0033 0.0016 'International Tables Vol C Tables 4.2.6.8 and 6.1.1.4'
H H 0.0000 0.0000 'International Tables Vol C Tables 4.2.6.8 and 6.1.1.4'
N N 0.0061 0.0033 'International Tables Vol C Tables 4.2.6.8 and 6.1.1.4'
O O 0.0106 0.0060 'International Tables Vol C Tables 4.2.6.8 and 6.1.1.4'
Zn Zn 0.2839 1.4301 'International Tables Vol C Tables 4.2.6.8 and 6.1.1.4'

loop_
_geom_angle_atom_site_label_1
_geom_angle_atom_site_label_2
_geom_angle_atom_site_label_3
_geom_angle
_geom_angle_site_symmetry_1
_geom_angle_site_symmetry_3
O2 C1 O1 125.0(3) . .
O2 C1 C2 116.8(3) . .
O1 C1 C2 118.2(3) . .
C7 C2 C3 117.7(3) . .
C7 C2 C1 122.4(3) . .
C3 C2 C1 119.9(3) . .
C4 C3 C2 121.3(3) . .
C4 C3 H3 119.4 . .
C2 C3 H3 119.4 . .
C3 C4 C5 120.0(3) . .
C3 C4 H4 120.0 . .
C5 C4 H4 120.0 . .
O3 C5 C6 125.5(3) . .
O3 C5 C4 114.7(3) . .
C6 C5 C4 119.8(3) . .
C7 C6 C5 119.4(3) . .
C7 C6 H6 120.3 . .
C5 C6 H6 120.3 . .
C6 C7 C2 121.8(3) . .
C6 C7 H7 119.1 . .
C2 C7 H7 119.1 . .
O3 C8 C52 105.5(3) . .
O3 C8 H8A 110.6 . .
C52 C8 H8A 110.6 . .
O3 C8 H8B 110.6 . .
C52 C8 H8B 110.6 . .
H8A C8 H8B 108.8 . .
C52 C9 C10 120.9(3) . .
C52 C9 H9 119.6 . .
C10 C9 H9 119.6 . .
C9 C10 C11 120.0(3) . .
C9 C10 H10 120.0 . .
C11 C10 H10 120.0 . .
C10 C11 C12 119.9(3) . .
C10 C11 H11 120.0 . .
C12 C11 H11 120.0 . .
C11 C12 C13 119.4(3) . .
C11 C12 C14 118.9(3) . .
C13 C12 C14 121.5(3) . .
C52 C13 C12 120.8(3) . .
C52 C13 H13 119.6 . .
C12 C13 H13 119.6 . .
O4 C14 C12 109.2(3) . .
O4 C14 H14A 109.8 . .
C12 C14 H14A 109.8 . .
O4 C14 H14B 109.8 . .
C12 C14 H14B 109.8 . .
H14A C14 H14B 108.3 . .
O4 C15 C16 123.7(3) . .
O4 C15 C20 116.0(3) . .
C16 C15 C20 120.3(3) . .
C15 C16 C17 119.3(3) . .
C15 C16 H16 120.3 . .
C17 C16 H16 120.3 . .
C18 C17 C16 121.4(3) . .
C18 C17 H17 119.3 . .
C16 C17 H17 119.3 . .
C17 C18 C19 118.3(3) . .
C17 C18 C21 119.7(3) . .
C19 C18 C21 121.9(3) . .
C20 C19 C18 120.8(3) . .
C20 C19 H19 119.6 . .
C18 C19 H19 119.6 . .
C19 C20 C15 119.7(3) . .
C19 C20 H20 120.1 . .
C15 C20 H20 120.1 . .
O5 C21 O6 124.1(3) . .
O5 C21 C18 117.0(3) . .
O6 C21 C18 118.8(3) . .
N1 C22 C23 123.2(3) . .
N1 C22 H22 118.4 . .
C23 C22 H22 118.4 . .
C22 C23 C24 119.6(3) . .
C22 C23 H23 120.2 . .
C24 C23 H23 120.2 . .
C23 C24 C25 117.2(3) . .
C23 C24 C28 121.3(3) . .
C25 C24 C28 121.5(3) . .
C26 C25 C24 119.8(3) . .
C26 C25 H25 120.1 . .
C24 C25 H25 120.1 . .
N1 C26 C25 122.8(3) . .
N1 C26 H26 118.6 . .
C25 C26 H26 118.6 . .
C28 C27 C29 120.4(3) . 2_355
C28 C27 H27 119.8 . .
C29 C27 H27 119.8 2_355 .
C29 C28 C27 119.6(3) . .
C29 C28 C24 120.5(3) . .
C27 C28 C24 119.9(3) . .
C28 C29 C27 120.0(3) . 2_355
C28 C29 H29 120.0 . .
C27 C29 H29 120.0 2_355 .
C31 C30 H30A 109.5 . .
C31 C30 H30B 109.5 . .
H30A C30 H30B 109.5 . .
C31 C30 H30C 109.5 . .
H30A C30 H30C 109.5 . .
H30B C30 H30C 109.5 . .
C9 C52 C13 119.0(3) . .
C9 C52 C8 120.1(3) . .
C13 C52 C8 120.8(3) . .
C26 N1 C22 117.3(2) . .
C26 N1 Zn1 122.17(19) . .
C22 N1 Zn1 120.0(2) . .
C1 O1 Zn1 120.58(19) . 2_454
C1 O2 Zn1 133.62(19) . .
C5 O3 C8 119.2(3) . .
C15 O4 C14 116.7(2) . .
C21 O5 Zn1 143.9(2) . 1_756
C21 O6 Zn1 111.26(19) . 2_655
O1 Zn1 O6 92.58(9) 2_454 2_655
O1 Zn1 N1 104.14(9) 2_454 .
O6 Zn1 N1 104.20(9) 2_655 .
O1 Zn1 O2 160.77(9) 2_454 .
O6 Zn1 O2 88.24(9) 2_655 .
N1 Zn1 O2 94.24(9) . .
O1 Zn1 O5 87.63(9) 2_454 1_354
O6 Zn1 O5 160.50(9) 2_655 1_354
N1 Zn1 O5 94.62(9) . 1_354
O2 Zn1 O5 85.30(9) . 1_354
O1 Zn1 Zn1 85.97(6) 2_454 2_454
O6 Zn1 Zn1 94.13(7) 2_655 2_454
N1 Zn1 Zn1 158.45(7) . 2_454
O2 Zn1 Zn1 74.81(6) . 2_454
O5 Zn1 Zn1 66.42(6) 1_354 2_454
N2 C31 C30 177.6(11) . .

loop_
_geom_bond_atom_site_label_1
_geom_bond_atom_site_label_2
_geom_bond_distance
_geom_bond_site_symmetry_2
C1 O2 1.256(3) .
C1 O1 1.261(3) .
C1 C2 1.497(4) .
C2 C7 1.386(4) .
C2 C3 1.390(4) .
C3 C4 1.371(4) .
C3 H3 0.9300 .
C4 C5 1.385(4) .
C4 H4 0.9300 .
C5 O3 1.366(4) .
C5 C6 1.383(5) .
C6 C7 1.376(4) .
C6 H6 0.9300 .
C7 H7 0.9300 .
C8 O3 1.426(4) .
C8 C52 1.503(4) .
C8 H8A 0.9700 .
C8 H8B 0.9700 .
C9 C52 1.378(5) .
C9 C10 1.381(5) .
C9 H9 0.9300 .
C10 C11 1.383(5) .
C10 H10 0.9300 .
C11 C12 1.387(4) .
C11 H11 0.9300 .
C12 C13 1.390(4) .
C12 C14 1.495(4) .
C13 C52 1.387(4) .
C13 H13 0.9300 .
C14 O4 1.433(4) .
C14 H14A 0.9700 .
C14 H14B 0.9700 .
C15 O4 1.374(3) .
C15 C16 1.377(4) .
C15 C20 1.383(4) .
C16 C17 1.384(4) .
C16 H16 0.9300 .
C17 C18 1.382(4) .
C17 H17 0.9300 .
C18 C19 1.389(4) .
C18 C21 1.496(4) .
C19 C20 1.381(4) .
C19 H19 0.9300 .
C20 H20 0.9300 .
C21 O5 1.255(4) .
C21 O6 1.257(4) .
C22 N1 1.332(4) .
C22 C23 1.374(4) .
C22 H22 0.9300 .
C23 C24 1.377(4) .
C23 H23 0.9300 .
C24 C25 1.382(4) .
C24 C28 1.487(4) .
C25 C26 1.377(4) .
C25 H25 0.9300 .
C26 N1 1.329(4) .
C26 H26 0.9300 .
C27 C28 1.389(4) .
C27 C29 1.391(4) 2_355
C27 H27 0.9300 .
C28 C29 1.386(4) .
C29 C27 1.391(4) 2_355
C29 H29 0.9300 .
C30 C31 1.463(13) .
C30 H30A 0.9600 .
C30 H30B 0.9600 .
C30 H30C 0.9600 .
N2 C31 1.142(11) .
N1 Zn1 2.034(2) .
O1 Zn1 2.025(2) 2_454
O2 Zn1 2.057(2) .
O5 Zn1 2.107(2) 1_756
O6 Zn1 2.033(2) 2_655
Zn1 O1 2.025(2) 2_454
Zn1 O6 2.033(2) 2_655
Zn1 O5 2.107(2) 1_354
Zn1 Zn1 2.9130(6) 2_454

loop_
_geom_torsion_atom_site_label_1
_geom_torsion_atom_site_label_2
_geom_torsion_atom_site_label_3
_geom_torsion_atom_site_label_4
_geom_torsion
_geom_torsion_site_symmetry_1
_geom_torsion_site_symmetry_4
O2 C1 C2 C7 177.5(3) . .
O1 C1 C2 C7 -2.0(4) . .
O2 C1 C2 C3 -1.8(4) . .
O1 C1 C2 C3 178.8(3) . .
C7 C2 C3 C4 -1.0(5) . .
C1 C2 C3 C4 178.3(3) . .
C2 C3 C4 C5 -1.0(5) . .
C3 C4 C5 O3 -176.9(3) . .
C3 C4 C5 C6 2.7(5) . .
O3 C5 C6 C7 177.2(3) . .
C4 C5 C6 C7 -2.3(5) . .
C5 C6 C7 C2 0.3(5) . .
C3 C2 C7 C6 1.3(5) . .
C1 C2 C7 C6 -178.0(3) . .
C52 C9 C10 C11 1.1(7) . .
C9 C10 C11 C12 -2.1(7) . .
C10 C11 C12 C13 1.6(6) . .
C10 C11 C12 C14 -173.6(4) . .
C11 C12 C13 C52 -0.1(5) . .
C14 C12 C13 C52 175.0(3) . .
C11 C12 C14 O4 -131.2(3) . .
C13 C12 C14 O4 53.7(4) . .
O4 C15 C16 C17 177.5(3) . .
C20 C15 C16 C17 -3.2(5) . .
C15 C16 C17 C18 0.3(5) . .
C16 C17 C18 C19 2.6(5) . .
C16 C17 C18 C21 -174.5(3) . .
C17 C18 C19 C20 -2.6(5) . .
C21 C18 C19 C20 174.4(3) . .
C18 C19 C20 C15 -0.3(5) . .
O4 C15 C20 C19 -177.4(3) . .
C16 C15 C20 C19 3.2(5) . .
C17 C18 C21 O5 9.9(4) . .
C19 C18 C21 O5 -167.0(3) . .
C17 C18 C21 O6 -171.7(3) . .
C19 C18 C21 O6 11.4(4) . .
N1 C22 C23 C24 0.6(5) . .
C22 C23 C24 C25 -2.4(5) . .
C22 C23 C24 C28 177.6(3) . .
C23 C24 C25 C26 1.5(5) . .
C28 C24 C25 C26 -178.4(3) . .
C24 C25 C26 N1 1.3(5) . .
C29 C27 C28 C29 1.4(5) 2_355 .
C29 C27 C28 C24 -178.3(3) 2_355 .
C23 C24 C28 C29 44.0(5) . .
C25 C24 C28 C29 -136.1(4) . .
C23 C24 C28 C27 -136.4(3) . .
C25 C24 C28 C27 43.6(5) . .
C27 C28 C29 C27 -1.4(5) . 2_355
C24 C28 C29 C27 178.3(3) . 2_355
C10 C9 C52 C13 0.4(6) . .
C10 C9 C52 C8 176.4(4) . .
C12 C13 C52 C9 -0.9(5) . .
C12 C13 C52 C8 -176.9(3) . .
O3 C8 C52 C9 -71.1(4) . .
O3 C8 C52 C13 104.8(4) . .
C25 C26 N1 C22 -3.1(5) . .
C25 C26 N1 Zn1 169.0(3) . .
C23 C22 N1 C26 2.2(5) . .
C23 C22 N1 Zn1 -170.1(2) . .
O2 C1 O1 Zn1 0.5(4) . 2_454
C2 C1 O1 Zn1 179.85(18) . 2_454
O1 C1 O2 Zn1 -1.7(5) . .
C2 C1 O2 Zn1 178.93(18) . .
C6 C5 O3 C8 -5.3(5) . .
C4 C5 O3 C8 174.3(3) . .
C52 C8 O3 C5 -170.1(3) . .
C16 C15 O4 C14 -4.8(5) . .
C20 C15 O4 C14 175.9(3) . .
C12 C14 O4 C15 -173.9(3) . .
O6 C21 O5 Zn1 -5.8(6) . 1_756
C18 C21 O5 Zn1 172.4(2) . 1_756
O5 C21 O6 Zn1 2.0(4) . 2_655
C18 C21 O6 Zn1 -176.28(19) . 2_655
